data_4074289
loop_
_publ_author_name
'Tonzetich, Zachary J.'
'Jiang, Annie J.'
'Schrock, Richard R.'
'M\"uller, Peter'

_publ_section_title
;
 Cationic Imido Alkylidene Complexes of Molybdenum Supported by
 \b-Diketonate and \b-Diketiminate Ligands
;
_journal_issue 20
_journal_name_full Organometallics
_journal_page_first 4725
_journal_paper_doi 10.1021/om060518x
_journal_volume 25
_journal_year 2006
_chemical_formula_sum 'C77 H86 B Cl2 F24 Mo N O3'
_chemical_formula_weight 1707.12
_chemical_name_common 'Compound 2'
_chemical_name_systematic
; 
 ? 
;
_space_group_IT_number 2
_symmetry_cell_setting triclinic
_symmetry_space_group_name_Hall '-P 1'
_symmetry_space_group_name_H-M 'P -1'
_atom_sites_solution_hydrogens geom
_atom_sites_solution_primary direct
_atom_sites_solution_secondary difmap
_audit_creation_method SHELXL-97
_cell_angle_alpha 73.0120(10)
_cell_angle_beta 88.1790(10)
_cell_angle_gamma 80.2490(10)
_cell_formula_units_Z 2
_cell_length_a 12.5398(3)
_cell_length_b 15.8864(4)
_cell_length_c 20.9492(5)
_cell_measurement_reflns_used 9626
_cell_measurement_temperature 100(2)
_cell_measurement_theta_max 0.00
_cell_measurement_theta_min 0.00
_cell_volume 3932.88(17)
_computing_cell_refinement 'SAINT 5 (Bruker-AXS, 2003)'
_computing_data_collection 'SMART 5 (Bruker-AXS, 2003)'
_computing_data_reduction 'SAINT 5 (Bruker-AXS, 2003)'
_computing_molecular_graphics 'Bruker SHELXTL'
_computing_publication_material 'Bruker SHELXTL'
_computing_structure_refinement 'SHELXL-97 (Sheldrick, 1997)'
_computing_structure_solution 'SHELXS-97 (Sheldrick, 1990)'
_diffrn_ambient_temperature 100(2)
_diffrn_measured_fraction_theta_full 0.997
_diffrn_measured_fraction_theta_max 0.997
_diffrn_measurement_device_type 'Bruker Smart APEX CCD'
_diffrn_measurement_method 'omega and phi scans'
_diffrn_radiation_monochromator graphite
_diffrn_radiation_source 'fine-focus sealed tube'
_diffrn_radiation_type MoK\a
_diffrn_radiation_wavelength 0.71073
_diffrn_reflns_av_R_equivalents 0.0264
_diffrn_reflns_av_sigmaI/netI 0.0236
_diffrn_reflns_limit_h_max 17
_diffrn_reflns_limit_h_min -17
_diffrn_reflns_limit_k_max 21
_diffrn_reflns_limit_k_min -21
_diffrn_reflns_limit_l_max 28
_diffrn_reflns_limit_l_min -28
_diffrn_reflns_number 85713
_diffrn_reflns_theta_full 29.13
_diffrn_reflns_theta_max 29.13
_diffrn_reflns_theta_min 1.92
_exptl_absorpt_coefficient_mu 0.338
_exptl_absorpt_correction_T_max 0.9354
_exptl_absorpt_correction_T_min 0.9053
_exptl_absorpt_correction_type multi-scan
_exptl_absorpt_process_details sadabs
_exptl_crystal_colour yellow
_exptl_crystal_density_diffrn 1.442
_exptl_crystal_density_meas ?
_exptl_crystal_density_method 'not measured'
_exptl_crystal_description plate
_exptl_crystal_F_000 1752
_exptl_crystal_size_max 0.30
_exptl_crystal_size_mid 0.25
_exptl_crystal_size_min 0.20
_refine_diff_density_max 2.107
_refine_diff_density_min -1.180
_refine_diff_density_rms 0.107
_refine_ls_extinction_method none
_refine_ls_goodness_of_fit_ref 1.051
_refine_ls_hydrogen_treatment mixed
_refine_ls_matrix_type full
_refine_ls_number_parameters 1282
_refine_ls_number_reflns 21129
_refine_ls_number_restraints 1383
_refine_ls_restrained_S_all 1.052
_refine_ls_R_factor_all 0.0671
_refine_ls_R_factor_gt 0.0578
_refine_ls_shift/su_max 0.001
_refine_ls_shift/su_mean 0.000
_refine_ls_structure_factor_coef Fsqd
_refine_ls_weighting_details 'calc w=1/[\s^2^(Fo^2^)+(0.1010P)^2^+6.0545P] where P=(Fo^2^+2Fc^2^)/3'
_refine_ls_weighting_scheme calc
_refine_ls_wR_factor_gt 0.1673
_refine_ls_wR_factor_ref 0.1763
_reflns_number_gt 18166
_reflns_number_total 21129
_reflns_threshold_expression >2sigma(I)
_cod_data_source_file om060518xsi20060823_014041.cif
_cod_data_source_block 05220
_cod_depositor_comments
;
The following automatic conversions were performed:

'_symmetry_cell_setting' value 'Triclinic' changed to 'triclinic'
according to /home/saulius/struct/CIF-dictionaries/cif_core.dic
dictionary named 'cif_core.dic' version 2.4.1 from 2010-06-29.

Automatic conversion script
Id: cif_fix_values 1715 2011-07-08 13:25:40Z adriana 

The following automatic conversions were performed:

'_exptl_crystal_density_meas' value 'not measured' was changed to '?'
- the value is perceived as not measured.

Automatic conversion script
Id: cif_fix_values 3008 2015-01-20 13:52:24Z robertas 
;
_cod_original_sg_symbol_H-M P-1
_cod_database_code 4074289

loop_
_symmetry_equiv_pos_as_xyz
'x, y, z'
'-x, -y, -z'

loop_
_atom_site_label
_atom_site_type_symbol
_atom_site_fract_x
_atom_site_fract_y
_atom_site_fract_z
_atom_site_U_iso_or_equiv
_atom_site_adp_type
_atom_site_occupancy
_atom_site_symmetry_multiplicity
_atom_site_calc_flag
_atom_site_refinement_flags
_atom_site_disorder_assembly
_atom_site_disorder_group
Mo1 Mo -0.953210(16) 0.588653(13) 0.254656(10) 0.01975(7) Uani 1 1 d . . .
C1 C -0.9145(2) 0.66244(17) 0.30357(13) 0.0238(5) Uani 1 1 d D . .
H1 H -0.881(3) 0.7057(19) 0.2710(14) 0.029 Uiso 1 1 d D . .
C2 C -0.9134(2) 0.67218(19) 0.37302(14) 0.0278(5) Uani 1 1 d . . .
C3 C -0.9674(3) 0.7687(2) 0.36884(19) 0.0399(7) Uani 1 1 d . . .
H3A H -0.9683 0.7770 0.4134 0.060 Uiso 1 1 calc R . .
H3B H -1.0417 0.7794 0.3516 0.060 Uiso 1 1 calc R . .
H3C H -0.9263 0.8109 0.3388 0.060 Uiso 1 1 calc R . .
C4 C -0.9749(3) 0.6075(2) 0.42325(15) 0.0359(6) Uani 1 1 d . . .
H4A H -0.9712 0.6170 0.4672 0.054 Uiso 1 1 calc R . .
H4B H -0.9422 0.5459 0.4260 0.054 Uiso 1 1 calc R . .
H4C H -1.0507 0.6182 0.4086 0.054 Uiso 1 1 calc R . .
C5 C -0.7937(2) 0.65346(19) 0.39575(13) 0.0274(5) Uani 1 1 d . . .
C6 C -0.7466(2) 0.7140(2) 0.41693(15) 0.0332(6) Uani 1 1 d . . .
H6 H -0.7872 0.7710 0.4146 0.040 Uiso 1 1 calc R . .
C7 C -0.6406(3) 0.6918(3) 0.44147(15) 0.0383(7) Uani 1 1 d . . .
H7 H -0.6096 0.7333 0.4566 0.046 Uiso 1 1 calc R . .
C8 C -0.5802(2) 0.6097(3) 0.44391(15) 0.0395(7) Uani 1 1 d . . .
H8 H -0.5081 0.5945 0.4611 0.047 Uiso 1 1 calc R . .
C9 C -0.6247(3) 0.5499(2) 0.42140(16) 0.0400(7) Uani 1 1 d . . .
H9 H -0.5826 0.4939 0.4222 0.048 Uiso 1 1 calc R . .
O1 O -0.92499(14) 0.65897(12) 0.15750(9) 0.0235(3) Uani 1 1 d . . .
C10 C -0.7313(2) 0.5712(2) 0.39744(15) 0.0330(6) Uani 1 1 d . . .
H10 H -0.7617 0.5295 0.3822 0.040 Uiso 1 1 calc R . .
C11 C -0.8447(2) 0.65545(16) 0.11861(12) 0.0234(5) Uani 1 1 d . . .
C111 C -0.8561(2) 0.72418(18) 0.04943(13) 0.0287(5) Uani 1 1 d . . .
C112 C -0.7811(3) 0.7911(2) 0.0490(2) 0.0518(9) Uani 1 1 d . . .
H11A H -0.7861 0.8362 0.0054 0.078 Uiso 1 1 calc R . .
H11B H -0.7063 0.7596 0.0577 0.078 Uiso 1 1 calc R . .
H11C H -0.8028 0.8202 0.0838 0.078 Uiso 1 1 calc R . .
C113 C -0.8249(5) 0.6782(3) -0.00495(18) 0.0658(13) Uani 1 1 d . . .
H11D H -0.8327 0.7230 -0.0488 0.099 Uiso 1 1 calc R . .
H11E H -0.8724 0.6345 -0.0030 0.099 Uiso 1 1 calc R . .
H11F H -0.7496 0.6477 0.0022 0.099 Uiso 1 1 calc R . .
C114 C -0.9726(3) 0.7730(3) 0.03646(17) 0.0459(8) Uani 1 1 d . . .
H11G H -0.9787 0.8165 -0.0080 0.069 Uiso 1 1 calc R . .
H11H H -0.9930 0.8040 0.0703 0.069 Uiso 1 1 calc R . .
H11I H -1.0209 0.7298 0.0387 0.069 Uiso 1 1 calc R . .
C12 C -0.7499(2) 0.5945(2) 0.13726(14) 0.0329(6) Uani 1 1 d . . .
H12 H -0.6942 0.5957 0.1053 0.040 Uiso 1 1 calc R . .
C13 C -0.7307(2) 0.53139(16) 0.19991(12) 0.0221(4) Uani 1 1 d . . .
C131 C -0.6256(2) 0.46368(18) 0.21443(14) 0.0263(5) Uani 1 1 d . . .
C132 C -0.5950(2) 0.4390(2) 0.28848(15) 0.0367(6) Uani 1 1 d . . .
H13A H -0.6545 0.4155 0.3155 0.055 Uiso 1 1 calc R . .
H13B H -0.5812 0.4922 0.2993 0.055 Uiso 1 1 calc R . .
H13C H -0.5297 0.3934 0.2980 0.055 Uiso 1 1 calc R . .
C133 C -0.6485(3) 0.3809(2) 0.19678(19) 0.0440(8) Uani 1 1 d . . .
H13D H -0.6679 0.3973 0.1493 0.066 Uiso 1 1 calc R . .
H13E H -0.7085 0.3579 0.2235 0.066 Uiso 1 1 calc R . .
H13F H -0.5837 0.3348 0.2063 0.066 Uiso 1 1 calc R . .
C134 C -0.5312(3) 0.4991(3) 0.17342(19) 0.0479(9) Uani 1 1 d . . .
H13G H -0.5492 0.5145 0.1258 0.072 Uiso 1 1 calc R . .
H13H H -0.4663 0.4531 0.1840 0.072 Uiso 1 1 calc R . .
H13I H -0.5176 0.5524 0.1842 0.072 Uiso 1 1 calc R . .
O2 O -0.79925(14) 0.52373(12) 0.24701(9) 0.0246(4) Uani 1 1 d . . .
O1T O -1.10908(15) 0.66685(13) 0.22359(10) 0.0273(4) Uani 1 1 d DU A .
C1T C -1.1582(2) 0.7472(2) 0.24182(18) 0.0370(6) Uani 1 1 d DU A .
H1T1 H -1.1118 0.7939 0.2283 0.044 Uiso 1 1 calc R . .
H1T2 H -1.1694 0.7331 0.2905 0.044 Uiso 1 1 calc R . .
C2T C -1.2647(3) 0.7774(2) 0.2041(2) 0.0482(8) Uani 1 1 d DU . .
H2TA H -1.3226 0.7493 0.2310 0.058 Uiso 0.838(10) 1 calc PR A 1
H2TB H -1.2857 0.8431 0.1924 0.058 Uiso 0.838(10) 1 calc PR A 1
H2TC H -1.3230 0.7914 0.2343 0.058 Uiso 0.162(10) 1 calc PR A 2
H2TD H -1.2613 0.8323 0.1670 0.058 Uiso 0.162(10) 1 calc PR A 2
C3T C -1.2456(3) 0.7479(3) 0.1430(2) 0.0440(12) Uani 0.838(10) 1 d PDU A 1
H3T1 H -1.2099 0.7906 0.1084 0.053 Uiso 0.838(10) 1 calc PR A 1
H3T2 H -1.3141 0.7412 0.1244 0.053 Uiso 0.838(10) 1 calc PR A 1
C3U C -1.2885(14) 0.7091(12) 0.1781(11) 0.039(5) Uani 0.162(10) 1 d PDU A 2
H3U1 H -1.3288 0.7348 0.1351 0.047 Uiso 0.162(10) 1 calc PR A 2
H3U2 H -1.3311 0.6690 0.2099 0.047 Uiso 0.162(10) 1 calc PR A 2
C4T C -1.1709(2) 0.6577(2) 0.16858(17) 0.0376(7) Uani 1 1 d DU . .
H4TA H -1.2135 0.6087 0.1846 0.045 Uiso 0.838(10) 1 calc PR A 1
H4TB H -1.1223 0.6455 0.1330 0.045 Uiso 0.838(10) 1 calc PR A 1
H4TC H -1.1723 0.5942 0.1727 0.045 Uiso 0.162(10) 1 calc PR A 2
H4TD H -1.1410 0.6861 0.1248 0.045 Uiso 0.162(10) 1 calc PR A 2
N1 N -0.99950(16) 0.50526(14) 0.31817(10) 0.0208(4) Uani 1 1 d . . .
C21 C -1.0425(2) 0.43181(16) 0.35807(12) 0.0220(4) Uani 1 1 d . . .
C22 C -1.1541(2) 0.44117(17) 0.37280(13) 0.0238(5) Uani 1 1 d . . .
C221 C -1.2307(2) 0.52880(19) 0.34817(16) 0.0317(6) Uani 1 1 d . . .
H221 H -1.1893 0.5739 0.3194 0.038 Uiso 1 1 calc R . .
C222 C -1.3240(3) 0.5202(3) 0.3060(2) 0.0545(10) Uani 1 1 d . . .
H22A H -1.3722 0.5779 0.2908 0.082 Uiso 1 1 calc R . .
H22B H -1.3646 0.4752 0.3330 0.082 Uiso 1 1 calc R . .
H22C H -1.2946 0.5022 0.2672 0.082 Uiso 1 1 calc R . .
C223 C -1.2758(3) 0.5623(3) 0.4066(2) 0.0538(10) Uani 1 1 d . . .
H22D H -1.3250 0.6192 0.3895 0.081 Uiso 1 1 calc R . .
H22E H -1.2160 0.5710 0.4317 0.081 Uiso 1 1 calc R . .
H22F H -1.3153 0.5183 0.4360 0.081 Uiso 1 1 calc R . .
C23 C -1.1933(2) 0.3665(2) 0.41232(14) 0.0304(5) Uani 1 1 d . . .
H23 H -1.2679 0.3715 0.4231 0.037 Uiso 1 1 calc R . .
C24 C -1.1264(3) 0.2853(2) 0.43622(15) 0.0350(6) Uani 1 1 d . . .
H24 H -1.1553 0.2348 0.4623 0.042 Uiso 1 1 calc R . .
C25 C -1.0173(3) 0.27732(19) 0.42215(14) 0.0332(6) Uani 1 1 d . . .
H25 H -0.9719 0.2212 0.4395 0.040 Uiso 1 1 calc R . .
C26 C -0.9727(2) 0.34919(17) 0.38340(12) 0.0255(5) Uani 1 1 d . . .
C261 C -0.8523(2) 0.33883(18) 0.37123(13) 0.0287(5) Uani 1 1 d . . .
H261 H -0.8370 0.3945 0.3376 0.034 Uiso 1 1 calc R . .
C262 C -0.8153(3) 0.2600(2) 0.3431(2) 0.0478(8) Uani 1 1 d . . .
H26A H -0.7373 0.2545 0.3352 0.072 Uiso 1 1 calc R . .
H26B H -0.8541 0.2701 0.3009 0.072 Uiso 1 1 calc R . .
H26C H -0.8309 0.2049 0.3752 0.072 Uiso 1 1 calc R . .
C263 C -0.7907(3) 0.3269(3) 0.43571(16) 0.0415(7) Uani 1 1 d . . .
H26D H -0.7129 0.3210 0.4272 0.062 Uiso 1 1 calc R . .
H26E H -0.8058 0.2730 0.4695 0.062 Uiso 1 1 calc R . .
H26F H -0.8139 0.3790 0.4519 0.062 Uiso 1 1 calc R . .
B1 B -0.4239(2) 0.07773(18) 0.18918(14) 0.0220(5) Uani 1 1 d U . .
C31 C -0.3858(2) 0.13868(16) 0.23246(12) 0.0224(4) Uani 1 1 d U B .
C32 C -0.3118(2) 0.19675(18) 0.20788(13) 0.0266(5) Uani 1 1 d U . .
H32 H -0.2810 0.1995 0.1654 0.032 Uiso 1 1 calc R . .
C33 C -0.2821(2) 0.2504(2) 0.24378(15) 0.0314(6) Uani 1 1 d U . .
C37 C -0.2015(3) 0.3102(2) 0.21576(18) 0.0413(7) Uani 1 1 d U . .
F1 F -0.2476(2) 0.38819(18) 0.1766(2) 0.1032(14) Uani 1 1 d U . .
F2 F -0.1460(3) 0.3258(3) 0.26367(15) 0.0877(11) Uani 1 1 d U . .
F3 F -0.12828(18) 0.27953(17) 0.17807(12) 0.0531(6) Uani 1 1 d U . .
C34 C -0.3257(2) 0.2495(2) 0.30563(15) 0.0313(6) Uani 1 1 d U . .
H34 H -0.3043 0.2855 0.3304 0.038 Uiso 1 1 calc R . .
C35 C -0.4011(2) 0.19455(19) 0.32997(13) 0.0267(5) Uani 1 1 d DU B .
C38 C -0.4495(3) 0.1899(2) 0.39708(15) 0.0367(6) Uani 1 1 d DU . .
F4 F -0.4345(3) 0.1041(2) 0.43853(16) 0.0494(13) Uani 0.648(9) 1 d PDU B 1
F5 F -0.5571(3) 0.2090(4) 0.3918(2) 0.0528(12) Uani 0.648(9) 1 d PDU B 1
F6 F -0.4153(5) 0.2383(4) 0.4278(2) 0.0651(19) Uani 0.648(9) 1 d PDU B 1
F4A F -0.3677(8) 0.1553(7) 0.4445(3) 0.086(5) Uani 0.352(9) 1 d PDU B 2
F5A F -0.5300(12) 0.1581(12) 0.4145(6) 0.102(6) Uani 0.352(9) 1 d PDU B 2
F6A F -0.4710(11) 0.2754(5) 0.4061(4) 0.078(3) Uani 0.352(9) 1 d PDU B 2
C36 C -0.4310(2) 0.14085(17) 0.29394(13) 0.0245(5) Uani 1 1 d U . .
H36 H -0.4840 0.1044 0.3118 0.029 Uiso 1 1 calc R B .
C41 C -0.5267(2) 0.14245(16) 0.14389(12) 0.0224(4) Uani 1 1 d U C .
C42 C -0.6342(2) 0.14231(17) 0.16432(13) 0.0242(5) Uani 1 1 d U . .
H42 H -0.6496 0.0997 0.2044 0.029 Uiso 1 1 calc R . .
C43 C -0.7188(2) 0.20319(18) 0.12710(14) 0.0260(5) Uani 1 1 d DU C .
C47 C -0.8326(2) 0.2010(2) 0.15105(15) 0.0326(6) Uani 1 1 d DU . .
F7 F -0.8446(12) 0.1294(10) 0.1996(8) 0.070(3) Uani 0.56(6) 1 d PDU C 1
F8 F -0.9037(15) 0.2110(19) 0.1027(9) 0.056(4) Uani 0.56(6) 1 d PDU C 1
F9 F -0.8665(16) 0.2708(12) 0.1744(12) 0.064(4) Uani 0.56(6) 1 d PDU C 1
F7A F -0.8480(17) 0.1203(8) 0.1862(15) 0.076(5) Uani 0.44(6) 1 d PDU C 2
F8A F -0.9050(18) 0.228(2) 0.1011(11) 0.050(4) Uani 0.44(6) 1 d PDU C 2
F9A F -0.8629(16) 0.2548(19) 0.1891(15) 0.059(4) Uani 0.44(6) 1 d PDU C 2
C44 C -0.7006(2) 0.26751(18) 0.06914(14) 0.0284(5) Uani 1 1 d U . .
H44 H -0.7588 0.3089 0.0440 0.034 Uiso 1 1 calc R C .
C45 C -0.5946(2) 0.26971(18) 0.04893(14) 0.0282(5) Uani 1 1 d DU C .
C48 C -0.5691(3) 0.3391(2) -0.01314(17) 0.0416(7) Uani 1 1 d DU . .
F10 F -0.5068(5) 0.3905(3) -0.0020(2) 0.087(2) Uani 0.817(9) 1 d PDU C 1
F11 F -0.5161(3) 0.3012(2) -0.05813(16) 0.0612(11) Uani 0.817(9) 1 d PDU C 1
F12 F -0.6548(3) 0.3883(3) -0.04845(19) 0.0672(14) Uani 0.817(9) 1 d PDU C 1
F10A F -0.4751(10) 0.3570(16) -0.0162(12) 0.114(10) Uani 0.183(9) 1 d PDU C 2
F11A F -0.601(3) 0.3360(17) -0.0676(7) 0.121(11) Uani 0.183(9) 1 d PDU C 2
F12A F -0.6250(18) 0.4220(7) -0.0089(10) 0.092(8) Uani 0.183(9) 1 d PDU C 2
C46 C -0.5100(2) 0.20860(17) 0.08522(13) 0.0259(5) Uani 1 1 d U . .
H46 H -0.4382 0.2116 0.0698 0.031 Uiso 1 1 calc R C .
C51 C -0.3280(2) 0.04576(16) 0.14212(12) 0.0218(4) Uani 1 1 d U D .
C52 C -0.2176(2) 0.02807(17) 0.16000(13) 0.0241(5) Uani 1 1 d U . .
H52 H -0.1965 0.0397 0.1993 0.029 Uiso 1 1 calc R . .
C53 C -0.1383(2) -0.00598(17) 0.12187(14) 0.0261(5) Uani 1 1 d DU D .
C57 C -0.0215(2) -0.0229(2) 0.14240(16) 0.0344(6) Uani 1 1 d DU . .
F13 F 0.0432(8) 0.0056(7) 0.0954(5) 0.057(2) Uani 0.53(2) 1 d PDU D 1
F14 F 0.0162(6) -0.1136(4) 0.1646(5) 0.0532(19) Uani 0.53(2) 1 d PDU D 1
F15 F -0.0006(4) 0.0024(9) 0.1950(4) 0.061(3) Uani 0.53(2) 1 d PDU D 1
F13A F 0.0427(10) -0.0244(14) 0.0915(6) 0.080(4) Uani 0.47(2) 1 d PDU D 2
F14A F 0.0075(8) -0.0902(11) 0.1905(7) 0.088(5) Uani 0.47(2) 1 d PDU D 2
F15A F 0.0001(6) 0.0501(8) 0.1570(11) 0.087(5) Uani 0.47(2) 1 d PDU D 2
C54 C -0.1660(2) -0.02635(17) 0.06489(13) 0.0267(5) Uani 1 1 d U . .
H54 H -0.1121 -0.0492 0.0386 0.032 Uiso 1 1 calc R D .
C55 C -0.2746(2) -0.01217(17) 0.04775(13) 0.0256(5) Uani 1 1 d DU D .
C58 C -0.3092(3) -0.0359(2) -0.01183(15) 0.0341(6) Uani 1 1 d DU . .
F16 F -0.336(2) 0.0328(8) -0.0645(7) 0.081(4) Uani 0.57(4) 1 d PDU D 1
F17 F -0.3889(10) -0.0826(10) 0.0019(9) 0.047(2) Uani 0.57(4) 1 d PDU D 1
F18 F -0.2270(7) -0.0899(8) -0.0306(7) 0.049(2) Uani 0.57(4) 1 d PDU D 1
F16A F -0.3745(18) 0.0345(10) -0.0527(8) 0.062(4) Uani 0.43(4) 1 d PDU D 2
F17A F -0.3715(19) -0.0984(14) 0.0043(10) 0.050(4) Uani 0.43(4) 1 d PDU D 2
F18A F -0.2336(12) -0.058(3) -0.0508(13) 0.076(5) Uani 0.43(4) 1 d PDU D 2
C56 C -0.3536(2) 0.02421(16) 0.08479(12) 0.0238(5) Uani 1 1 d U . .
H56 H -0.4272 0.0348 0.0708 0.029 Uiso 1 1 calc R D .
C61 C -0.4536(2) -0.01695(16) 0.23702(12) 0.0222(4) Uani 1 1 d U E .
C62 C -0.4024(2) -0.05967(17) 0.29923(12) 0.0236(5) Uani 1 1 d U . .
H62 H -0.3538 -0.0305 0.3155 0.028 Uiso 1 1 calc R . .
C63 C -0.4202(2) -0.14309(17) 0.33791(13) 0.0247(5) Uani 1 1 d U . .
C67 C -0.3625(2) -0.18299(19) 0.40440(14) 0.0286(5) Uani 1 1 d U . .
F19 F -0.3655(2) -0.12369(13) 0.43868(10) 0.0492(5) Uani 1 1 d U . .
F20 F -0.25698(14) -0.21325(14) 0.39738(9) 0.0408(4) Uani 1 1 d U . .
F21 F -0.40282(15) -0.25212(12) 0.44382(8) 0.0362(4) Uani 1 1 d U . .
C64 C -0.4874(2) -0.19007(18) 0.31559(13) 0.0258(5) Uani 1 1 d U . .
H64 H -0.4989 -0.2475 0.3419 0.031 Uiso 1 1 calc R . .
C65 C -0.5373(2) -0.14994(17) 0.25326(13) 0.0253(5) Uani 1 1 d DU E .
C68 C -0.6081(3) -0.1989(2) 0.22599(15) 0.0347(6) Uani 1 1 d DU . .
F22 F -0.7073(9) -0.1531(11) 0.2082(11) 0.062(3) Uani 0.53(5) 1 d PDU E 1
F23 F -0.6188(19) -0.2778(9) 0.2661(8) 0.057(3) Uani 0.53(5) 1 d PDU E 1
F24 F -0.5662(13) -0.2130(13) 0.1694(6) 0.051(3) Uani 0.53(5) 1 d PDU E 1
F22A F -0.7120(8) -0.1686(16) 0.2325(17) 0.072(5) Uani 0.47(5) 1 d PDU E 2
F23A F -0.5944(19) -0.2858(7) 0.2593(10) 0.052(4) Uani 0.47(5) 1 d PDU E 2
F24A F -0.591(2) -0.1962(15) 0.1630(6) 0.062(4) Uani 0.47(5) 1 d PDU E 2
C66 C -0.5211(2) -0.06497(17) 0.21522(12) 0.0237(5) Uani 1 1 d . . .
H66 H -0.5572 -0.0390 0.1731 0.028 Uiso 1 1 calc R E .
C1X C -0.0323(5) 0.0795(4) 0.3237(3) 0.0499(11) Uani 0.647(3) 1 d PDU F 1
H1X1 H -0.0323 0.1024 0.2749 0.075 Uiso 0.647(3) 1 calc PR F 1
H1X2 H 0.0415 0.0527 0.3403 0.075 Uiso 0.647(3) 1 calc PR F 1
H1X3 H -0.0591 0.1287 0.3425 0.075 Uiso 0.647(3) 1 calc PR F 1
C2X C -0.1162(6) -0.0009(5) 0.3474(3) 0.0488(11) Uani 0.647(3) 1 d PDU F 1
H2X1 H -0.1905 0.0253 0.3297 0.059 Uiso 0.647(3) 1 calc PR F 1
H2X2 H -0.0892 -0.0512 0.3290 0.059 Uiso 0.647(3) 1 calc PR F 1
C3X C -0.1169(5) -0.0335(4) 0.4208(3) 0.0459(10) Uani 0.647(3) 1 d PDU F 1
H3X1 H -0.0438 -0.0670 0.4361 0.055 Uiso 0.647(3) 1 calc PR F 1
H3X2 H -0.1676 -0.0768 0.4332 0.055 Uiso 0.647(3) 1 calc PR F 1
C4X C -0.1472(5) 0.0342(4) 0.4612(3) 0.0428(9) Uani 0.647(3) 1 d PDU F 1
H4X1 H -0.0822 0.0584 0.4681 0.051 Uiso 0.647(3) 1 calc PR F 1
H4X2 H -0.2017 0.0845 0.4357 0.051 Uiso 0.647(3) 1 calc PR F 1
C5X C -0.1930(6) -0.0100(5) 0.5289(3) 0.0366(9) Uani 0.647(3) 1 d PDU F 1
H5X1 H -0.2538 -0.0386 0.5213 0.044 Uiso 0.647(3) 1 calc PR F 1
H5X2 H -0.1362 -0.0579 0.5548 0.044 Uiso 0.647(3) 1 calc PR F 1
C6X C -0.2327(5) 0.0514(4) 0.5705(3) 0.0457(9) Uani 0.647(3) 1 d PDU F 1
H6X1 H -0.2823 0.1037 0.5428 0.055 Uiso 0.647(3) 1 calc PR F 1
H6X2 H -0.1700 0.0735 0.5837 0.055 Uiso 0.647(3) 1 calc PR F 1
C7X C -0.2975(6) 0.0037(5) 0.6400(3) 0.0518(16) Uani 0.647(3) 1 d PDU F 1
H7X1 H -0.3185 0.0469 0.6652 0.078 Uiso 0.647(3) 1 calc PR F 1
H7X2 H -0.2494 -0.0485 0.6677 0.078 Uiso 0.647(3) 1 calc PR F 1
H7X3 H -0.3624 -0.0150 0.6274 0.078 Uiso 0.647(3) 1 calc PR F 1
C1Y C -0.0407(14) 0.1158(11) 0.3132(10) 0.0499(11) Uani 0.228(4) 1 d PDU G 2
H1Y1 H -0.0229 0.1254 0.2660 0.075 Uiso 0.228(4) 1 calc PR G 2
H1Y2 H 0.0261 0.1030 0.3398 0.075 Uiso 0.228(4) 1 calc PR G 2
H1Y3 H -0.0863 0.1696 0.3188 0.075 Uiso 0.228(4) 1 calc PR G 2
C2Y C -0.1088(16) 0.0278(11) 0.3392(7) 0.0448(15) Uani 0.228(4) 1 d PDU G 2
H2Y1 H -0.1754 0.0453 0.3109 0.054 Uiso 0.228(4) 1 calc PR G 2
H2Y2 H -0.0641 -0.0213 0.3254 0.054 Uiso 0.228(4) 1 calc PR G 2
C3Y C -0.1436(15) -0.0135(10) 0.4065(7) 0.0481(12) Uani 0.228(4) 1 d PDU G 2
H3Y1 H -0.0828 -0.0603 0.4288 0.058 Uiso 0.228(4) 1 calc PR G 2
H3Y2 H -0.2036 -0.0447 0.4017 0.058 Uiso 0.228(4) 1 calc PR G 2
C4Y C -0.1818(14) 0.0410(11) 0.4559(7) 0.0455(12) Uani 0.228(4) 1 d PDU G 2
H4Y1 H -0.1274 0.0788 0.4578 0.055 Uiso 0.228(4) 1 calc PR G 2
H4Y2 H -0.2507 0.0811 0.4389 0.055 Uiso 0.228(4) 1 calc PR G 2
C5Y C -0.1984(15) -0.0175(15) 0.5266(7) 0.0403(13) Uani 0.228(4) 1 d PDU G 2
H5Y1 H -0.1675 -0.0794 0.5275 0.048 Uiso 0.228(4) 1 calc PR G 2
H5Y2 H -0.1518 -0.0005 0.5564 0.048 Uiso 0.228(4) 1 calc PR G 2
C6Y C -0.3054(11) -0.0218(10) 0.5595(7) 0.0458(16) Uani 0.228(4) 1 d PDU G 2
H6Y1 H -0.3144 -0.0852 0.5763 0.055 Uiso 0.228(4) 1 calc PR G 2
H6Y2 H -0.3629 0.0089 0.5253 0.055 Uiso 0.228(4) 1 calc PR G 2
C7Y C -0.325(2) 0.0240(16) 0.6240(10) 0.049(3) Uani 0.228(4) 1 d PDU G 2
H7Y1 H -0.3999 0.0251 0.6384 0.074 Uiso 0.228(4) 1 calc PR G 2
H7Y2 H -0.3091 0.0851 0.6093 0.074 Uiso 0.228(4) 1 calc PR G 2
H7Y3 H -0.2761 -0.0118 0.6613 0.074 Uiso 0.228(4) 1 calc PR G 2
C1Z C -0.038(2) 0.1347(18) 0.3492(14) 0.0499(11) Uani 0.126(4) 1 d PDU H 3
H1Z1 H -0.0598 0.1579 0.3020 0.075 Uiso 0.126(4) 1 calc PR H 3
H1Z2 H 0.0389 0.1080 0.3531 0.075 Uiso 0.126(4) 1 calc PR H 3
H1Z3 H -0.0496 0.1836 0.3696 0.075 Uiso 0.126(4) 1 calc PR H 3
C2Z C -0.1132(19) 0.0558(17) 0.3891(9) 0.0473(13) Uani 0.126(4) 1 d PDU H 3
H2Z1 H -0.1897 0.0853 0.3868 0.057 Uiso 0.126(4) 1 calc PR H 3
H2Z2 H -0.1084 0.0117 0.3637 0.057 Uiso 0.126(4) 1 calc PR H 3
C3Z C -0.0857(17) 0.0058(16) 0.4601(8) 0.0472(14) Uani 0.126(4) 1 d PDU H 3
H3Z1 H -0.0346 0.0373 0.4754 0.057 Uiso 0.126(4) 1 calc PR H 3
H3Z2 H -0.0448 -0.0533 0.4603 0.057 Uiso 0.126(4) 1 calc PR H 3
C4Z C -0.173(2) -0.012(2) 0.5147(10) 0.0430(13) Uani 0.126(4) 1 d PDU H 3
H4Z1 H -0.2464 0.0068 0.4936 0.052 Uiso 0.126(4) 1 calc PR H 3
H4Z2 H -0.1639 -0.0760 0.5391 0.052 Uiso 0.126(4) 1 calc PR H 3
C5Z C -0.1609(19) 0.0429(16) 0.5635(10) 0.0437(14) Uani 0.126(4) 1 d PDU H 3
H5Z1 H -0.0826 0.0364 0.5730 0.052 Uiso 0.126(4) 1 calc PR H 3
H5Z2 H -0.1864 0.1066 0.5398 0.052 Uiso 0.126(4) 1 calc PR H 3
C6Z C -0.2167(18) 0.0218(19) 0.6289(9) 0.0488(18) Uani 0.126(4) 1 d PDU H 3
H6Z1 H -0.2152 0.0708 0.6490 0.059 Uiso 0.126(4) 1 calc PR H 3
H6Z2 H -0.1755 -0.0333 0.6592 0.059 Uiso 0.126(4) 1 calc PR H 3
C7Z C -0.348(2) 0.007(3) 0.6244(17) 0.043(3) Uani 0.126(4) 1 d PDU H 3
H7Z1 H -0.3780 -0.0065 0.6692 0.065 Uiso 0.126(4) 1 calc PR H 3
H7Z2 H -0.3502 -0.0419 0.6055 0.065 Uiso 0.126(4) 1 calc PR H 3
H7Z3 H -0.3900 0.0624 0.5958 0.065 Uiso 0.126(4) 1 calc PR H 3
C1S C -1.0169(3) 0.5380(3) -0.10122(16) 0.0495(9) Uani 1 1 d D . .
H1S1 H -1.0270 0.5981 -0.0946 0.059 Uiso 1 1 calc R . .
H1S2 H -1.0803 0.5100 -0.0826 0.059 Uiso 1 1 calc R . .
Cl1S Cl -0.89937(8) 0.47310(7) -0.05809(4) 0.0515(2) Uani 1 1 d D . .
Cl2S Cl -1.00999(7) 0.54871(5) -0.18746(4) 0.03648(16) Uani 1 1 d D . .

loop_
_atom_site_aniso_label
_atom_site_aniso_U_11
_atom_site_aniso_U_22
_atom_site_aniso_U_33
_atom_site_aniso_U_23
_atom_site_aniso_U_13
_atom_site_aniso_U_12
Mo1 0.01650(10) 0.02045(10) 0.01896(11) -0.00102(7) -0.00124(7) -0.00202(7)
C1 0.0183(10) 0.0234(11) 0.0278(12) -0.0040(9) -0.0010(9) -0.0037(8)
C2 0.0236(12) 0.0320(13) 0.0309(13) -0.0134(11) 0.0010(10) -0.0056(10)
C3 0.0344(15) 0.0384(16) 0.0522(19) -0.0247(14) -0.0043(13) 0.0013(12)
C4 0.0328(14) 0.0512(18) 0.0296(14) -0.0159(13) 0.0079(11) -0.0169(13)
C5 0.0247(12) 0.0369(14) 0.0218(12) -0.0085(10) 0.0020(9) -0.0086(10)
C6 0.0307(14) 0.0428(16) 0.0292(14) -0.0115(12) 0.0049(11) -0.0139(12)
C7 0.0324(15) 0.061(2) 0.0272(14) -0.0138(13) 0.0047(11) -0.0231(14)
C8 0.0256(13) 0.068(2) 0.0214(13) -0.0061(13) -0.0017(10) -0.0104(13)
C9 0.0336(15) 0.0516(18) 0.0278(14) -0.0069(13) -0.0060(11) 0.0045(13)
O1 0.0225(8) 0.0220(8) 0.0219(8) -0.0011(6) -0.0022(6) -0.0015(6)
C10 0.0309(14) 0.0384(15) 0.0287(13) -0.0095(11) -0.0047(11) -0.0029(11)
C11 0.0293(12) 0.0219(11) 0.0177(11) -0.0033(8) -0.0017(9) -0.0046(9)
C111 0.0360(14) 0.0272(12) 0.0184(11) -0.0001(9) -0.0013(10) -0.0040(10)
C112 0.051(2) 0.0394(17) 0.053(2) 0.0109(15) -0.0107(17) -0.0169(15)
C113 0.112(4) 0.055(2) 0.0211(15) -0.0091(15) -0.0031(19) 0.008(2)
C114 0.0451(18) 0.0489(19) 0.0290(15) 0.0079(13) -0.0079(13) -0.0003(15)
C12 0.0299(13) 0.0364(14) 0.0230(12) 0.0003(11) 0.0056(10) 0.0034(11)
C13 0.0208(11) 0.0224(11) 0.0222(11) -0.0058(9) -0.0004(8) -0.0020(8)
C131 0.0202(11) 0.0275(12) 0.0272(12) -0.0048(10) 0.0025(9) 0.0011(9)
C132 0.0259(13) 0.0452(17) 0.0312(14) -0.0059(12) -0.0060(11) 0.0072(12)
C133 0.0459(18) 0.0343(15) 0.052(2) -0.0197(14) -0.0039(15) 0.0073(13)
C134 0.0256(14) 0.055(2) 0.0458(19) 0.0074(15) 0.0071(13) 0.0007(13)
O2 0.0193(8) 0.0268(9) 0.0222(8) 0.0001(7) 0.0009(6) -0.0017(7)
O1T 0.0220(8) 0.0263(9) 0.0294(9) -0.0038(7) -0.0035(7) 0.0007(7)
C1T 0.0295(14) 0.0281(13) 0.0515(18) -0.0125(12) -0.0067(12) 0.0034(11)
C2T 0.0333(16) 0.0419(17) 0.064(2) -0.0161(16) -0.0146(15) 0.0129(13)
C3T 0.034(2) 0.043(2) 0.047(2) -0.0048(18) -0.0163(17) 0.0038(16)
C3U 0.024(6) 0.041(9) 0.045(11) -0.007(8) -0.009(7) 0.005(6)
C4T 0.0272(13) 0.0410(16) 0.0445(17) -0.0135(13) -0.0127(12) -0.0005(11)
N1 0.0182(9) 0.0225(9) 0.0199(9) -0.0042(7) -0.0003(7) -0.0017(7)
C21 0.0261(11) 0.0236(11) 0.0168(10) -0.0055(8) 0.0012(8) -0.0067(9)
C22 0.0258(12) 0.0267(11) 0.0217(11) -0.0090(9) 0.0028(9) -0.0084(9)
C221 0.0219(12) 0.0281(13) 0.0446(16) -0.0090(11) 0.0057(11) -0.0068(10)
C222 0.0318(16) 0.047(2) 0.076(3) -0.0026(18) -0.0154(17) -0.0089(14)
C223 0.0460(19) 0.0446(19) 0.080(3) -0.0313(19) 0.0328(19) -0.0156(15)
C23 0.0331(14) 0.0348(14) 0.0272(13) -0.0101(11) 0.0070(10) -0.0155(11)
C24 0.0472(17) 0.0311(14) 0.0274(13) -0.0036(11) 0.0062(12) -0.0180(12)
C25 0.0456(16) 0.0242(12) 0.0260(13) -0.0015(10) 0.0034(11) -0.0062(11)
C26 0.0321(13) 0.0247(11) 0.0178(11) -0.0036(9) 0.0002(9) -0.0044(10)
C261 0.0306(13) 0.0266(12) 0.0210(12) 0.0013(9) 0.0014(10) 0.0017(10)
C262 0.053(2) 0.0425(18) 0.0462(19) -0.0165(15) 0.0143(16) 0.0003(15)
C263 0.0325(15) 0.057(2) 0.0291(15) -0.0064(14) -0.0041(12) -0.0009(14)
B1 0.0240(12) 0.0226(12) 0.0185(12) -0.0040(9) -0.0014(9) -0.0051(9)
C31 0.0221(11) 0.0243(11) 0.0199(11) -0.0057(9) -0.0021(8) -0.0026(9)
C32 0.0292(12) 0.0292(12) 0.0242(12) -0.0107(10) 0.0044(9) -0.0077(10)
C33 0.0286(13) 0.0346(14) 0.0362(15) -0.0160(12) 0.0050(11) -0.0105(11)
C37 0.0447(17) 0.0432(17) 0.0464(18) -0.0236(14) 0.0121(14) -0.0192(14)
F1 0.0577(16) 0.0460(14) 0.171(4) 0.0198(18) 0.0370(19) -0.0120(12)
F2 0.098(2) 0.141(3) 0.0680(17) -0.0608(19) 0.0298(15) -0.089(2)
F3 0.0449(11) 0.0718(15) 0.0598(14) -0.0361(12) 0.0214(10) -0.0304(11)
C34 0.0290(13) 0.0387(14) 0.0328(14) -0.0206(12) -0.0002(10) -0.0055(11)
C35 0.0237(11) 0.0337(13) 0.0221(11) -0.0108(10) -0.0017(9) 0.0023(10)
C38 0.0380(15) 0.0445(16) 0.0240(13) -0.0114(12) -0.0010(11) 0.0063(12)
F4 0.065(3) 0.0455(18) 0.0254(15) -0.0007(12) 0.0130(15) 0.0054(16)
F5 0.0313(16) 0.086(3) 0.032(2) -0.0141(19) 0.0096(13) 0.0080(17)
F6 0.092(4) 0.094(4) 0.040(2) -0.047(3) 0.028(2) -0.057(3)
F4A 0.094(6) 0.107(9) 0.028(3) -0.013(4) -0.019(3) 0.053(6)
F5A 0.123(10) 0.175(14) 0.053(7) -0.067(8) 0.054(7) -0.096(11)
F6A 0.130(9) 0.060(4) 0.035(4) -0.024(3) 0.006(4) 0.029(4)
C36 0.0215(11) 0.0272(12) 0.0224(11) -0.0049(9) -0.0011(9) -0.0016(9)
C41 0.0250(11) 0.0229(11) 0.0201(11) -0.0064(9) -0.0014(8) -0.0052(9)
C42 0.0257(11) 0.0253(11) 0.0222(11) -0.0071(9) -0.0021(9) -0.0050(9)
C43 0.0232(11) 0.0287(12) 0.0276(12) -0.0109(10) -0.0028(9) -0.0031(9)
C47 0.0249(12) 0.0408(15) 0.0320(14) -0.0112(12) -0.0026(10) -0.0035(11)
F7 0.027(3) 0.091(6) 0.059(5) 0.029(4) 0.002(2) -0.013(4)
F8 0.031(4) 0.100(11) 0.043(4) -0.027(5) -0.008(3) -0.016(5)
F9 0.044(4) 0.082(5) 0.079(9) -0.047(5) 0.017(5) -0.004(3)
F7A 0.036(6) 0.040(5) 0.128(13) 0.009(5) 0.018(7) -0.004(3)
F8A 0.026(4) 0.080(9) 0.042(5) -0.016(4) -0.009(3) -0.006(4)
F9A 0.030(4) 0.109(10) 0.063(8) -0.065(9) 0.010(4) -0.010(6)
C44 0.0282(12) 0.0273(12) 0.0279(13) -0.0073(10) -0.0065(10) -0.0003(10)
C45 0.0322(13) 0.0245(11) 0.0245(12) -0.0019(9) -0.0036(10) -0.0044(10)
C48 0.0410(17) 0.0380(16) 0.0345(15) 0.0074(12) -0.0059(13) -0.0062(13)
F10 0.143(5) 0.073(3) 0.047(2) 0.0123(19) -0.015(3) -0.078(3)
F11 0.070(2) 0.0583(18) 0.0363(16) 0.0086(12) 0.0169(14) 0.0000(15)
F12 0.0478(16) 0.070(3) 0.049(2) 0.0269(18) -0.0036(13) 0.0078(15)
F10A 0.019(5) 0.138(18) 0.100(16) 0.100(12) -0.014(6) -0.017(6)
F11A 0.23(3) 0.102(16) 0.037(6) 0.020(8) -0.029(13) -0.095(19)
F12A 0.109(14) 0.027(5) 0.091(13) 0.040(6) 0.041(11) 0.012(7)
C46 0.0268(12) 0.0267(12) 0.0232(12) -0.0049(9) -0.0006(9) -0.0057(9)
C51 0.0259(11) 0.0197(10) 0.0187(10) -0.0028(8) -0.0008(8) -0.0055(8)
C52 0.0267(12) 0.0236(11) 0.0225(11) -0.0061(9) -0.0012(9) -0.0066(9)
C53 0.0257(12) 0.0247(11) 0.0279(12) -0.0068(10) -0.0003(9) -0.0060(9)
C57 0.0279(13) 0.0416(15) 0.0364(15) -0.0141(12) 0.0019(11) -0.0089(11)
F13 0.030(3) 0.072(4) 0.048(4) 0.022(3) 0.001(2) -0.020(3)
F14 0.038(2) 0.038(2) 0.072(4) 0.002(2) -0.026(3) -0.0013(18)
F15 0.0236(19) 0.111(8) 0.068(4) -0.062(5) -0.010(2) 0.001(3)
F13A 0.027(3) 0.155(12) 0.061(4) -0.039(6) 0.010(3) -0.007(6)
F14A 0.043(4) 0.110(8) 0.073(6) 0.051(6) -0.032(4) -0.037(5)
F15A 0.042(3) 0.075(5) 0.167(13) -0.068(8) -0.026(5) -0.010(3)
C54 0.0311(13) 0.0252(11) 0.0245(12) -0.0078(9) 0.0043(10) -0.0063(10)
C55 0.0328(13) 0.0254(11) 0.0206(11) -0.0073(9) 0.0006(9) -0.0091(10)
C58 0.0406(15) 0.0391(15) 0.0269(13) -0.0143(11) 0.0012(11) -0.0105(12)
F16 0.171(12) 0.045(3) 0.025(4) -0.003(3) -0.030(5) -0.018(5)
F17 0.032(3) 0.070(6) 0.054(5) -0.040(4) -0.001(2) -0.014(3)
F18 0.042(2) 0.075(5) 0.047(4) -0.047(4) 0.005(3) -0.008(3)
F16A 0.111(9) 0.054(4) 0.019(4) -0.011(3) -0.021(4) -0.004(4)
F17A 0.073(9) 0.051(5) 0.037(4) -0.016(4) -0.004(5) -0.033(7)
F18A 0.050(5) 0.155(14) 0.056(8) -0.074(10) 0.022(5) -0.039(6)
C56 0.0278(12) 0.0231(11) 0.0205(11) -0.0047(9) -0.0034(9) -0.0062(9)
C61 0.0226(11) 0.0245(11) 0.0184(10) -0.0043(8) -0.0001(8) -0.0041(9)
C62 0.0230(11) 0.0262(11) 0.0204(11) -0.0047(9) -0.0031(9) -0.0041(9)
C63 0.0248(11) 0.0263(11) 0.0200(11) -0.0030(9) -0.0029(9) -0.0023(9)
C67 0.0302(13) 0.0299(12) 0.0230(12) -0.0023(10) -0.0046(10) -0.0064(10)
F19 0.0809(16) 0.0382(10) 0.0272(9) -0.0091(8) -0.0187(9) -0.0033(10)
F20 0.0265(8) 0.0538(11) 0.0329(9) 0.0024(8) -0.0067(7) -0.0062(8)
F21 0.0356(9) 0.0426(10) 0.0232(8) 0.0053(7) -0.0051(7) -0.0124(7)
C64 0.0282(12) 0.0260(12) 0.0213(11) -0.0027(9) 0.0003(9) -0.0070(9)
C65 0.0275(12) 0.0268(12) 0.0217(11) -0.0049(9) -0.0012(9) -0.0084(9)
C68 0.0414(15) 0.0330(14) 0.0295(14) -0.0032(11) -0.0059(11) -0.0153(12)
F22 0.041(3) 0.069(6) 0.087(8) -0.036(5) -0.026(3) -0.007(3)
F23 0.093(8) 0.061(5) 0.027(3) 0.000(3) -0.007(4) -0.059(6)
F24 0.066(5) 0.070(6) 0.034(4) -0.028(5) 0.007(4) -0.032(4)
F22A 0.033(3) 0.072(7) 0.124(13) -0.043(9) -0.020(4) -0.012(3)
F23A 0.079(8) 0.026(3) 0.047(6) 0.003(3) -0.022(5) -0.020(4)
F24A 0.103(10) 0.065(6) 0.025(3) 0.004(3) -0.019(4) -0.056(7)
C66 0.0259(12) 0.0255(11) 0.0186(11) -0.0037(9) -0.0019(9) -0.0056(9)
C1X 0.037(2) 0.056(3) 0.044(2) -0.004(2) -0.0039(18) 0.008(2)
C2X 0.0347(19) 0.066(3) 0.0358(17) -0.0077(19) -0.0026(17) 0.008(2)
C3X 0.043(2) 0.045(2) 0.0384(17) -0.0056(14) -0.0014(16) 0.0123(17)
C4X 0.0368(19) 0.0435(17) 0.0399(15) -0.0058(13) -0.0018(15) 0.0050(17)
C5X 0.0305(18) 0.0366(17) 0.0360(15) -0.0031(13) 0.0034(13) -0.0011(15)
C6X 0.045(2) 0.0430(19) 0.0426(17) -0.0095(14) -0.0011(15) 0.0060(17)
C7X 0.054(4) 0.051(3) 0.038(3) -0.008(2) 0.004(2) 0.017(3)
C1Y 0.037(2) 0.056(3) 0.044(2) -0.004(2) -0.0039(18) 0.008(2)
C2Y 0.040(3) 0.050(3) 0.036(2) -0.008(3) -0.007(2) 0.009(3)
C3Y 0.041(2) 0.051(2) 0.041(2) -0.0057(19) -0.001(2) 0.010(2)
C4Y 0.039(2) 0.047(2) 0.0404(19) -0.0048(17) 0.0007(19) 0.006(2)
C5Y 0.037(2) 0.039(2) 0.0388(18) -0.0059(18) -0.0006(19) 0.001(2)
C6Y 0.040(3) 0.044(3) 0.043(3) -0.002(2) 0.001(2) 0.002(3)
C7Y 0.048(5) 0.045(5) 0.041(4) -0.001(4) 0.006(4) 0.009(5)
C1Z 0.037(2) 0.056(3) 0.044(2) -0.004(2) -0.0039(18) 0.008(2)
C2Z 0.040(2) 0.051(2) 0.040(2) -0.007(2) -0.002(2) 0.009(2)
C3Z 0.040(3) 0.049(3) 0.042(2) -0.0062(19) -0.001(2) 0.009(2)
C4Z 0.037(2) 0.042(2) 0.041(2) -0.005(2) -0.002(2) 0.004(2)
C5Z 0.038(3) 0.042(3) 0.042(2) -0.005(2) 0.001(2) 0.004(3)
C6Z 0.047(3) 0.047(4) 0.043(3) -0.007(3) 0.002(3) 0.005(3)
C7Z 0.045(4) 0.045(6) 0.035(6) -0.011(5) 0.010(4) 0.007(5)
C1S 0.055(2) 0.063(2) 0.0264(15) -0.0150(15) -0.0024(14) 0.0054(17)
Cl1S 0.0609(5) 0.0540(5) 0.0367(4) -0.0166(4) -0.0080(4) 0.0060(4)
Cl2S 0.0480(4) 0.0335(3) 0.0301(3) -0.0094(3) 0.0001(3) -0.0126(3)

loop_
_atom_type_symbol
_atom_type_description
_atom_type_scat_dispersion_real
_atom_type_scat_dispersion_imag
_atom_type_scat_source
C C 0.0033 0.0016 'International Tables Vol C Tables 4.2.6.8 and 6.1.1.4'
H H 0.0000 0.0000 'International Tables Vol C Tables 4.2.6.8 and 6.1.1.4'
B B 0.0013 0.0007 'International Tables Vol C Tables 4.2.6.8 and 6.1.1.4'
N N 0.0061 0.0033 'International Tables Vol C Tables 4.2.6.8 and 6.1.1.4'
O O 0.0106 0.0060 'International Tables Vol C Tables 4.2.6.8 and 6.1.1.4'
F F 0.0171 0.0103 'International Tables Vol C Tables 4.2.6.8 and 6.1.1.4'
Cl Cl 0.1484 0.1585 'International Tables Vol C Tables 4.2.6.8 and 6.1.1.4'
Mo Mo -1.6832 0.6857 'International Tables Vol C Tables 4.2.6.8 and 6.1.1.4'

loop_
_geom_angle_atom_site_label_1
_geom_angle_atom_site_label_2
_geom_angle_atom_site_label_3
_geom_angle
N1 Mo1 C1 101.07(10)
N1 Mo1 O2 98.89(8)
C1 Mo1 O2 96.53(9)
N1 Mo1 O1 156.49(9)
C1 Mo1 O1 102.17(9)
O2 Mo1 O1 81.95(7)
N1 Mo1 O1T 96.10(8)
C1 Mo1 O1T 95.23(9)
O2 Mo1 O1T 158.79(8)
O1 Mo1 O1T 78.35(7)
C2 C1 Mo1 142.4(2)
C1 C2 C4 113.3(2)
C1 C2 C5 106.8(2)
C4 C2 C5 109.0(2)
C1 C2 C3 107.5(2)
C4 C2 C3 108.5(2)
C5 C2 C3 111.7(2)
C6 C5 C10 118.6(3)
C6 C5 C2 122.5(3)
C10 C5 C2 118.8(2)
C5 C6 C7 120.6(3)
C8 C7 C6 120.2(3)
C9 C8 C7 120.0(3)
C8 C9 C10 120.2(3)
C11 O1 Mo1 133.85(16)
C9 C10 C5 120.4(3)
O1 C11 C12 122.9(2)
O1 C11 C111 116.8(2)
C12 C11 C111 120.3(2)
C114 C111 C112 109.5(3)
C114 C111 C113 108.6(3)
C112 C111 C113 110.7(3)
C114 C111 C11 110.4(2)
C112 C111 C11 107.1(2)
C113 C111 C11 110.5(2)
C11 C12 C13 124.4(2)
O2 C13 C12 123.4(2)
O2 C13 C131 116.1(2)
C12 C13 C131 120.5(2)
C134 C131 C13 112.6(2)
C134 C131 C132 108.4(3)
C13 C131 C132 109.7(2)
C134 C131 C133 109.6(3)
C13 C131 C133 106.4(2)
C132 C131 C133 110.0(3)
C13 O2 Mo1 133.47(16)
C4T O1T C1T 110.0(2)
C4T O1T Mo1 122.15(17)
C1T O1T Mo1 126.61(17)
O1T C1T C2T 104.4(3)
C3U C2T C3T 40.8(10)
C3U C2T C1T 110.0(7)
C3T C2T C1T 104.7(3)
C2T C3T C4T 102.9(3)
C2T C3U C4T 102.6(9)
O1T C4T C3T 104.4(3)
O1T C4T C3U 102.0(6)
C3T C4T C3U 37.8(8)
C21 N1 Mo1 167.89(18)
N1 C21 C26 119.0(2)
N1 C21 C22 119.9(2)
C26 C21 C22 121.0(2)
C23 C22 C21 118.0(2)
C23 C22 C221 119.4(2)
C21 C22 C221 122.6(2)
C22 C221 C223 110.9(3)
C22 C221 C222 111.3(3)
C223 C221 C222 110.0(3)
C24 C23 C22 121.4(3)
C23 C24 C25 120.0(3)
C24 C25 C26 121.6(3)
C25 C26 C21 117.9(3)
C25 C26 C261 120.1(2)
C21 C26 C261 121.9(2)
C26 C261 C263 110.0(2)
C26 C261 C262 110.5(3)
C263 C261 C262 111.0(3)
C41 B1 C31 104.16(19)
C41 B1 C51 111.2(2)
C31 B1 C51 113.0(2)
C41 B1 C61 113.4(2)
C31 B1 C61 112.3(2)
C51 B1 C61 103.15(19)
C36 C31 C32 115.8(2)
C36 C31 B1 122.1(2)
C32 C31 B1 122.0(2)
C33 C32 C31 121.9(2)
C34 C33 C32 121.2(3)
C34 C33 C37 119.0(3)
C32 C33 C37 119.8(3)
F3 C37 F1 104.2(3)
F3 C37 F2 105.8(3)
F1 C37 F2 107.4(4)
F3 C37 C33 114.5(3)
F1 C37 C33 112.0(3)
F2 C37 C33 112.3(3)
C35 C34 C33 117.8(2)
C34 C35 C36 120.9(2)
C34 C35 C38 120.0(3)
C36 C35 C38 119.1(3)
F5A C38 F6 121.0(6)
F5A C38 F5 37.7(9)
F6 C38 F5 109.6(4)
F5A C38 F4 63.6(10)
F6 C38 F4 107.7(4)
F5 C38 F4 101.3(4)
F5A C38 F4A 111.8(9)
F6 C38 F4A 58.9(5)
F5 C38 F4A 140.8(5)
F4 C38 F4A 56.2(5)
F5A C38 F6A 105.4(9)
F6 C38 F6A 37.7(4)
F5 C38 F6A 77.9(6)
F4 C38 F6A 135.3(4)
F4A C38 F6A 96.3(7)
F5A C38 C35 122.1(5)
F6 C38 C35 115.3(3)
F5 C38 C35 110.4(3)
F4 C38 C35 111.6(3)
F4A C38 C35 107.9(4)
F6A C38 C35 110.3(4)
C35 C36 C31 122.3(2)
C46 C41 C42 116.1(2)
C46 C41 B1 120.6(2)
C42 C41 B1 122.9(2)
C43 C42 C41 121.4(2)
C44 C43 C42 121.6(2)
C44 C43 C47 118.8(2)
C42 C43 C47 119.6(3)
F7 C47 F7A 15.6(17)
F7 C47 F8 108.3(11)
F7A C47 F8 96.2(18)
F7 C47 F8A 117.4(17)
F7A C47 F8A 106.3(14)
F8 C47 F8A 11(3)
F7 C47 F9A 92.6(16)
F7A C47 F9A 106.8(12)
F8 C47 F9A 113.2(18)
F8A C47 F9A 104.7(13)
F7 C47 F9 106.4(10)
F7A C47 F9 119.9(15)
F8 C47 F9 103.8(11)
F8A C47 F9 94(2)
F9A C47 F9 14(2)
F7 C47 C43 114.4(7)
F7A C47 C43 112.8(9)
F8 C47 C43 113.4(11)
F8A C47 C43 112.5(13)
F9A C47 C43 113.1(10)
F9 C47 C43 109.7(9)
C43 C44 C45 117.8(2)
C46 C45 C44 121.0(3)
C46 C45 C48 118.6(3)
C44 C45 C48 120.4(3)
F11A C48 F10A 111.7(17)
F11A C48 F10 128.0(10)
F10A C48 F10 33.6(14)
F11A C48 F12 52.8(17)
F10A C48 F12 126.9(8)
F10 C48 F12 109.4(4)
F11A C48 F11 50.2(18)
F10A C48 F11 73.6(15)
F10 C48 F11 105.3(4)
F12 C48 F11 101.5(3)
F11A C48 F12A 102.8(16)
F10A C48 F12A 97.8(14)
F10 C48 F12A 66.2(11)
F12 C48 F12A 52.4(11)
F11 C48 F12A 140.5(7)
F11A C48 C45 118.3(9)
F10A C48 C45 116.1(8)
F10 C48 C45 113.3(3)
F12 C48 C45 114.5(3)
F11 C48 C45 111.7(3)
F12A C48 C45 106.7(6)
C45 C46 C41 122.1(3)
C56 C51 C52 115.8(2)
C56 C51 B1 120.6(2)
C52 C51 B1 123.1(2)
C53 C52 C51 122.1(2)
C54 C53 C52 120.8(2)
C54 C53 C57 118.9(2)
C52 C53 C57 120.3(2)
F14A C57 F13 121.9(8)
F14A C57 F13A 110.1(8)
F13 C57 F13A 22.5(9)
F14A C57 F15 70.6(7)
F13 C57 F15 109.3(6)
F13A C57 F15 126.2(7)
F14A C57 F15A 109.1(7)
F13 C57 F15A 79.0(8)
F13A C57 F15A 101.1(7)
F15 C57 F15A 40.4(5)
F14A C57 F14 32.1(8)
F13 C57 F14 103.6(6)
F13A C57 F14 84.9(8)
F15 C57 F14 101.4(5)
F15A C57 F14 135.6(6)
F14A C57 C53 115.8(4)
F13 C57 C53 115.2(6)
F13A C57 C53 111.6(7)
F15 C57 C53 115.6(3)
F15A C57 C53 108.2(4)
F14 C57 C53 110.2(4)
C55 C54 C53 117.9(2)
C54 C55 C56 121.2(2)
C54 C55 C58 120.1(2)
C56 C55 C58 118.7(2)
F18A C58 F16 82.4(10)
F18A C58 F17 117.9(13)
F16 C58 F17 109.1(10)
F18A C58 F17A 108.7(11)
F16 C58 F17A 118.4(13)
F17 C58 F17A 12.9(15)
F18A C58 F18 24.1(13)
F16 C58 F18 106.1(8)
F17 C58 F18 104.8(7)
F17A C58 F18 93.0(12)
F18A C58 F16A 103.8(11)
F16 C58 F16A 23.0(10)
F17 C58 F16A 91.4(13)
F17A C58 F16A 102.8(10)
F18 C58 F16A 126.4(7)
F18A C58 C55 117.3(8)
F16 C58 C55 114.2(7)
F17 C58 C55 112.2(8)
F17A C58 C55 112.6(9)
F18 C58 C55 109.8(5)
F16A C58 C55 110.3(8)
C55 C56 C51 122.1(2)
C66 C61 C62 115.8(2)
C66 C61 B1 122.3(2)
C62 C61 B1 121.5(2)
C63 C62 C61 122.2(2)
C62 C63 C64 121.3(2)
C62 C63 C67 118.3(2)
C64 C63 C67 120.4(2)
F21 C67 F19 106.7(2)
F21 C67 F20 106.1(2)
F19 C67 F20 106.3(2)
F21 C67 C63 113.4(2)
F19 C67 C63 112.3(2)
F20 C67 C63 111.5(2)
C63 C64 C65 117.5(2)
C64 C65 C66 120.9(2)
C64 C65 C68 119.6(2)
C66 C65 C68 119.5(2)
F23 C68 F24A 115.1(12)
F23 C68 F22A 90.5(13)
F24A C68 F22A 108.7(9)
F23 C68 F22 107.5(9)
F24A C68 F22 88.8(11)
F22A C68 F22 21.8(12)
F23 C68 F23A 15.3(16)
F24A C68 F23A 104.9(10)
F22A C68 F23A 105.1(10)
F22 C68 F23A 120.3(12)
F23 C68 F24 106.3(9)
F24A C68 F24 16.1(13)
F22A C68 F24 123.6(12)
F22 C68 F24 104.6(7)
F23A C68 F24 93.8(13)
F23 C68 C65 114.5(8)
F24A C68 C65 114.5(9)
F22A C68 C65 110.9(9)
F22 C68 C65 113.6(8)
F23A C68 C65 112.2(9)
F24 C68 C65 109.7(7)
C65 C66 C61 122.2(2)
C3X C2X C1X 108.8(5)
C2X C3X C4X 119.4(5)
C5X C4X C3X 110.9(5)
C6X C5X C4X 115.5(6)
C5X C6X C7X 114.2(5)
C3Y C2Y C1Y 127.9(11)
C2Y C3Y C4Y 122.4(10)
C5Y C4Y C3Y 113.3(10)
C6Y C5Y C4Y 124.5(13)
C5Y C6Y C7Y 115.6(11)
C3Z C2Z C1Z 118.1(12)
C2Z C3Z C4Z 122.6(13)
C5Z C4Z C3Z 108.7(12)
C6Z C5Z C4Z 119.1(12)
C5Z C6Z C7Z 114.7(11)
Cl1S C1S Cl2S 111.7(2)

loop_
_geom_bond_atom_site_label_1
_geom_bond_atom_site_label_2
_geom_bond_distance
Mo1 N1 1.745(2)
Mo1 C1 1.893(3)
Mo1 O2 2.0540(18)
Mo1 O1 2.0677(18)
Mo1 O1T 2.1385(18)
C1 C2 1.508(4)
C2 C4 1.531(4)
C2 C5 1.542(4)
C2 C3 1.547(4)
C5 C6 1.389(4)
C5 C10 1.396(4)
C6 C7 1.391(4)
C7 C8 1.381(5)
C8 C9 1.376(5)
C9 C10 1.395(4)
O1 C11 1.279(3)
C11 C12 1.386(4)
C11 C111 1.532(3)
C111 C114 1.526(4)
C111 C112 1.532(5)
C111 C113 1.532(5)
C12 C13 1.398(4)
C13 O2 1.281(3)
C13 C131 1.529(3)
C131 C134 1.528(4)
C131 C132 1.529(4)
C131 C133 1.539(4)
O1T C4T 1.465(3)
O1T C1T 1.469(3)
C1T C2T 1.506(4)
C2T C3U 1.423(15)
C2T C3T 1.486(6)
C3T C4T 1.532(5)
C3U C4T 1.597(18)
N1 C21 1.402(3)
C21 C26 1.416(3)
C21 C22 1.417(3)
C22 C23 1.390(4)
C22 C221 1.512(4)
C221 C223 1.528(5)
C221 C222 1.535(5)
C23 C24 1.379(4)
C24 C25 1.383(5)
C25 C26 1.387(4)
C26 C261 1.512(4)
C261 C263 1.524(4)
C261 C262 1.532(4)
B1 C41 1.636(4)
B1 C31 1.639(4)
B1 C51 1.640(4)
B1 C61 1.640(4)
C31 C36 1.398(3)
C31 C32 1.400(4)
C32 C33 1.390(4)
C33 C34 1.387(4)
C33 C37 1.493(4)
C37 F3 1.316(4)
C37 F1 1.318(5)
C37 F2 1.343(4)
C34 C35 1.380(4)
C35 C36 1.393(4)
C35 C38 1.500(4)
C38 F5A 1.203(9)
C38 F6 1.267(5)
C38 F5 1.332(5)
C38 F4 1.372(4)
C38 F4A 1.377(7)
C38 F6A 1.405(8)
C41 C46 1.401(4)
C41 C42 1.402(4)
C42 C43 1.390(4)
C43 C44 1.381(4)
C43 C47 1.499(4)
C47 F7 1.312(8)
C47 F7A 1.322(10)
C47 F8 1.327(9)
C47 F8A 1.329(11)
C47 F9A 1.334(10)
C47 F9 1.338(9)
C44 C45 1.386(4)
C45 C46 1.385(4)
C45 C48 1.504(4)
C48 F11A 1.237(13)
C48 F10A 1.254(13)
C48 F10 1.293(5)
C48 F12 1.320(4)
C48 F11 1.359(5)
C48 F12A 1.410(12)
C51 C56 1.402(3)
C51 C52 1.405(4)
C52 C53 1.393(4)
C53 C54 1.393(4)
C53 C57 1.496(4)
C57 F14A 1.247(8)
C57 F13 1.284(7)
C57 F13A 1.319(9)
C57 F15 1.325(5)
C57 F15A 1.352(6)
C57 F14 1.381(6)
C54 C55 1.383(4)
C55 C56 1.392(4)
C55 C58 1.501(4)
C58 F18A 1.300(10)
C58 F16 1.311(8)
C58 F17 1.320(8)
C58 F17A 1.328(10)
C58 F18 1.352(7)
C58 F16A 1.352(10)
C61 C66 1.398(3)
C61 C62 1.400(3)
C62 C63 1.387(4)
C63 C64 1.389(4)
C63 C67 1.503(4)
C67 F21 1.333(3)
C67 F19 1.337(3)
C67 F20 1.348(3)
C64 C65 1.390(4)
C65 C66 1.397(3)
C65 C68 1.499(4)
C68 F23 1.315(9)
C68 F24A 1.320(10)
C68 F22A 1.327(10)
C68 F22 1.335(9)
C68 F23A 1.336(9)
C68 F24 1.345(8)
C1X C2X 1.743(8)
C2X C3X 1.473(6)
C3X C4X 1.545(6)
C4X C5X 1.529(6)
C5X C6X 1.505(7)
C6X C7X 1.685(8)
C1Y C2Y 1.706(10)
C2Y C3Y 1.459(9)
C3Y C4Y 1.551(8)
C4Y C5Y 1.529(9)
C5Y C6Y 1.492(10)
C6Y C7Y 1.706(10)
C1Z C2Z 1.703(10)
C2Z C3Z 1.485(10)
C3Z C4Z 1.558(9)
C4Z C5Z 1.547(9)
C5Z C6Z 1.493(10)
C6Z C7Z 1.705(10)
C1S Cl1S 1.754(4)
C1S Cl2S 1.765(3)
